data_4102487
loop_
_publ_author_name
'Shunsuke Chiba'
'Line Zhang'
'Jian-Yuan Lee'

_publ_contact_author
;
Dr Shunsuke Chiba
Division of Chemistry and Biological Chemistry
School of Physical and Mathematical Sciences
Nanyang Technological University
21 Nanyang Link
Singapore 637371
Singapore
;
_publ_contact_author_email shunsuke@ntu.edu.sg
_publ_contact_author_fax '+65 6791 1961'
_publ_contact_author_phone '+65 6513 8013'
_publ_section_title
;
 Copper-Catalyzed Synthesis of Azaspirocyclohexadienones from
 \a-Azido-N-arylamides under an Oxygen Atmosphere
;
_journal_name_full 'Journal of the American Chemical Society'
_journal_page_first 7266
_journal_page_last 7267
_journal_paper_doi 10.1021/ja1027327
_journal_volume 132
_journal_year 2010
_chemical_formula_moiety 'C19 H14 N2 O2'
_chemical_formula_sum 'C19 H14 N2 O2'
_chemical_formula_weight 302.32
_chemical_name_systematic
; 
 ? 
;
_space_group_IT_number 2
_symmetry_cell_setting triclinic
_symmetry_space_group_name_Hall '-P 1'
_symmetry_space_group_name_H-M 'P -1'
_atom_sites_solution_hydrogens geom
_atom_sites_solution_primary direct
_atom_sites_solution_secondary difmap
_audit_creation_method SHELXL-97
_cell_angle_alpha 79.445(8)
_cell_angle_beta 73.634(7)
_cell_angle_gamma 76.889(7)
_cell_formula_units_Z 2
_cell_length_a 7.0717(9)
_cell_length_b 10.4575(14)
_cell_length_c 11.1343(15)
_cell_measurement_reflns_used 9445
_cell_measurement_temperature 103(2)
_cell_measurement_theta_max 34.36
_cell_measurement_theta_min 2.60
_cell_volume 763.16(18)
_computing_cell_refinement 'Bruker SAINT'
_computing_data_collection 'Bruker APEX2'
_computing_data_reduction 'Bruker SAINT'
_computing_molecular_graphics 'Bruker SHELXTL'
_computing_publication_material 'Bruker SHELXTL'
_computing_structure_refinement 'SHELXL-97 (Sheldrick, 2008)'
_computing_structure_solution 'SHELXS-97 (Sheldrick, 2008)'
_diffrn_ambient_temperature 103(2)
_diffrn_measured_fraction_theta_full 0.988
_diffrn_measured_fraction_theta_max 0.988
_diffrn_measurement_device_type 'Bruker APEX-II CCD'
_diffrn_measurement_method '\f and \w scans'
_diffrn_radiation_monochromator graphite
_diffrn_radiation_source 'fine-focus sealed tube'
_diffrn_radiation_type MoK\a
_diffrn_radiation_wavelength 0.71073
_diffrn_reflns_av_R_equivalents 0.0323
_diffrn_reflns_av_sigmaI/netI 0.0259
_diffrn_reflns_limit_h_max 11
_diffrn_reflns_limit_h_min -11
_diffrn_reflns_limit_k_max 16
_diffrn_reflns_limit_k_min -16
_diffrn_reflns_limit_l_max 17
_diffrn_reflns_limit_l_min -17
_diffrn_reflns_number 34983
_diffrn_reflns_theta_full 34.64
_diffrn_reflns_theta_max 34.64
_diffrn_reflns_theta_min 1.92
_exptl_absorpt_coefficient_mu 0.087
_exptl_absorpt_correction_T_max 0.9931
_exptl_absorpt_correction_T_min 0.9661
_exptl_absorpt_correction_type multi-scan
_exptl_absorpt_process_details sadabs
_exptl_crystal_colour brown
_exptl_crystal_density_diffrn 1.316
_exptl_crystal_density_method 'not measured'
_exptl_crystal_description plate
_exptl_crystal_F_000 316
_exptl_crystal_size_max 0.40
_exptl_crystal_size_mid 0.34
_exptl_crystal_size_min 0.08
_refine_diff_density_max 0.539
_refine_diff_density_min -0.319
_refine_diff_density_rms 0.099
_refine_ls_extinction_method none
_refine_ls_goodness_of_fit_ref 1.060
_refine_ls_hydrogen_treatment constr
_refine_ls_matrix_type full
_refine_ls_number_parameters 209
_refine_ls_number_reflns 6466
_refine_ls_number_restraints 0
_refine_ls_restrained_S_all 1.060
_refine_ls_R_factor_all 0.0593
_refine_ls_R_factor_gt 0.0453
_refine_ls_shift/su_max 0.001
_refine_ls_shift/su_mean 0.000
_refine_ls_structure_factor_coef Fsqd
_refine_ls_weighting_details 'calc w=1/[\s^2^(Fo^2^)+(0.0866P)^2^+0.0921P] where P=(Fo^2^+2Fc^2^)/3'
_refine_ls_weighting_scheme calc
_refine_ls_wR_factor_gt 0.1280
_refine_ls_wR_factor_ref 0.1430
_reflns_number_gt 5158
_reflns_number_total 6466
_reflns_threshold_expression >2sigma(I)
_cod_data_source_file ja1027327_si_003.cif
_cod_data_source_block 4d_chiba20s
_cod_original_cell_volume 763.16(17)
_cod_database_code 4102487

loop_
_symmetry_equiv_pos_as_xyz
'x, y, z'
'-x, -y, -z'

loop_
_atom_site_label
_atom_site_type_symbol
_atom_site_fract_x
_atom_site_fract_y
_atom_site_fract_z
_atom_site_U_iso_or_equiv
_atom_site_adp_type
_atom_site_occupancy
_atom_site_symmetry_multiplicity
_atom_site_calc_flag
_atom_site_refinement_flags
C1 C 0.33337(12) 0.88269(8) 1.03586(8) 0.01879(15) Uani 1 1 d .
H1 H 0.4637 0.9037 1.0035 0.023 Uiso 1 1 calc R
C2 C 0.19291(12) 0.95591(8) 1.12136(8) 0.01974(15) Uani 1 1 d .
H2 H 0.2263 1.0277 1.1474 0.024 Uiso 1 1 calc R
C3 C -0.00240(11) 0.92577(8) 1.17174(7) 0.01624(14) Uani 1 1 d .
C4 C -0.15225(13) 1.00013(8) 1.25976(8) 0.02039(15) Uani 1 1 d .
H4 H -0.1235 1.0737 1.2857 0.024 Uiso 1 1 calc R
C5 C -0.33850(13) 0.96698(9) 1.30792(8) 0.02203(16) Uani 1 1 d .
H5 H -0.4373 1.0175 1.3671 0.026 Uiso 1 1 calc R
C6 C -0.38432(12) 0.85840(9) 1.27018(9) 0.02292(17) Uani 1 1 d .
H6 H -0.5134 0.8359 1.3045 0.027 Uiso 1 1 calc R
C7 C -0.24362(12) 0.78510(9) 1.18432(8) 0.02061(16) Uani 1 1 d .
H7 H -0.2760 0.7124 1.1592 0.025 Uiso 1 1 calc R
C8 C -0.04963(11) 0.81716(8) 1.13268(7) 0.01562(14) Uani 1 1 d .
C9 C 0.09824(11) 0.74322(8) 1.04322(7) 0.01590(14) Uani 1 1 d .
H9 H 0.0677 0.6709 1.0163 0.019 Uiso 1 1 calc R
C10 C 0.28623(11) 0.77555(7) 0.99491(7) 0.01521(13) Uani 1 1 d .
C11 C 0.43945(11) 0.70438(8) 0.89944(7) 0.01515(13) Uani 1 1 d .
C12 C 0.44054(11) 0.56847(8) 0.87123(7) 0.01550(14) Uani 1 1 d .
C13 C 0.66788(13) 0.42979(9) 0.71044(9) 0.02267(17) Uani 1 1 d .
H13A H 0.6014 0.3586 0.7628 0.034 Uiso 1 1 calc R
H13B H 0.8136 0.4014 0.6957 0.034 Uiso 1 1 calc R
H13C H 0.6315 0.4502 0.6295 0.034 Uiso 1 1 calc R
C14 C 0.71418(11) 0.65542(8) 0.74395(7) 0.01642(14) Uani 1 1 d .
C15 C 0.91368(12) 0.61057(8) 0.77684(8) 0.01936(15) Uani 1 1 d .
H15 H 0.9180 0.5612 0.8569 0.023 Uiso 1 1 calc R
C16 C 1.08410(12) 0.63768(10) 0.69762(8) 0.02316(17) Uani 1 1 d .
H16 H 1.2060 0.6067 0.7227 0.028 Uiso 1 1 calc R
C17 C 1.08861(13) 0.71397(9) 0.57277(8) 0.02244(17) Uani 1 1 d .
C18 C 0.90101(13) 0.74515(9) 0.53143(8) 0.02257(16) Uani 1 1 d .
H18 H 0.9024 0.7855 0.4476 0.027 Uiso 1 1 calc R
C19 C 0.72931(12) 0.71797(9) 0.60923(8) 0.02014(15) Uani 1 1 d .
H19 H 0.6120 0.7388 0.5785 0.024 Uiso 1 1 calc R
N1 N 0.59186(10) 0.75303(7) 0.82833(7) 0.01736(13) Uani 1 1 d .
N2 N 0.60468(10) 0.54670(7) 0.77453(7) 0.01746(13) Uani 1 1 d .
O1 O 0.32207(9) 0.49334(6) 0.92214(6) 0.01946(13) Uani 1 1 d .
O2 O 1.24284(11) 0.74958(9) 0.50634(7) 0.03370(18) Uani 1 1 d .

loop_
_atom_site_aniso_label
_atom_site_aniso_U_11
_atom_site_aniso_U_22
_atom_site_aniso_U_33
_atom_site_aniso_U_23
_atom_site_aniso_U_13
_atom_site_aniso_U_12
C1 0.0174(3) 0.0172(3) 0.0217(4) -0.0048(3) -0.0003(3) -0.0071(3)
C2 0.0203(3) 0.0166(3) 0.0224(4) -0.0062(3) -0.0009(3) -0.0063(3)
C3 0.0181(3) 0.0139(3) 0.0155(3) -0.0017(2) -0.0025(2) -0.0026(2)
C4 0.0225(3) 0.0169(3) 0.0192(4) -0.0043(3) -0.0012(3) -0.0018(3)
C5 0.0204(3) 0.0209(4) 0.0197(4) -0.0030(3) -0.0001(3) 0.0006(3)
C6 0.0166(3) 0.0253(4) 0.0232(4) -0.0027(3) 0.0002(3) -0.0033(3)
C7 0.0159(3) 0.0214(4) 0.0235(4) -0.0042(3) -0.0010(3) -0.0056(3)
C8 0.0148(3) 0.0154(3) 0.0158(3) -0.0014(2) -0.0023(2) -0.0035(2)
C9 0.0154(3) 0.0152(3) 0.0172(3) -0.0035(2) -0.0022(2) -0.0043(2)
C10 0.0157(3) 0.0137(3) 0.0155(3) -0.0021(2) -0.0017(2) -0.0037(2)
C11 0.0150(3) 0.0144(3) 0.0152(3) -0.0021(2) -0.0022(2) -0.0029(2)
C12 0.0156(3) 0.0157(3) 0.0152(3) -0.0026(2) -0.0030(2) -0.0035(2)
C13 0.0236(4) 0.0207(4) 0.0233(4) -0.0097(3) -0.0018(3) -0.0028(3)
C14 0.0156(3) 0.0165(3) 0.0157(3) -0.0026(2) -0.0010(2) -0.0034(2)
C15 0.0181(3) 0.0220(4) 0.0177(3) -0.0022(3) -0.0046(3) -0.0034(3)
C16 0.0163(3) 0.0316(4) 0.0217(4) -0.0060(3) -0.0035(3) -0.0041(3)
C17 0.0193(3) 0.0268(4) 0.0197(4) -0.0078(3) 0.0022(3) -0.0064(3)
C18 0.0220(4) 0.0250(4) 0.0164(3) -0.0004(3) -0.0005(3) -0.0030(3)
C19 0.0181(3) 0.0217(4) 0.0177(3) -0.0012(3) -0.0031(3) -0.0009(3)
N1 0.0167(3) 0.0165(3) 0.0170(3) -0.0031(2) 0.0000(2) -0.0040(2)
N2 0.0169(3) 0.0169(3) 0.0176(3) -0.0053(2) -0.0001(2) -0.0040(2)
O1 0.0200(3) 0.0177(3) 0.0206(3) -0.0027(2) -0.0018(2) -0.0074(2)
O2 0.0253(3) 0.0468(5) 0.0272(3) -0.0095(3) 0.0071(3) -0.0167(3)

loop_
_atom_type_symbol
_atom_type_description
_atom_type_scat_dispersion_real
_atom_type_scat_dispersion_imag
_atom_type_scat_source
C C 0.0033 0.0016 'International Tables Vol C Tables 4.2.6.8 and 6.1.1.4'
H H 0.0000 0.0000 'International Tables Vol C Tables 4.2.6.8 and 6.1.1.4'
N N 0.0061 0.0033 'International Tables Vol C Tables 4.2.6.8 and 6.1.1.4'
O O 0.0106 0.0060 'International Tables Vol C Tables 4.2.6.8 and 6.1.1.4'

loop_
_geom_angle_atom_site_label_1
_geom_angle_atom_site_label_2
_geom_angle_atom_site_label_3
_geom_angle
C2 C1 C10 120.58(7)
C2 C1 H1 119.7
C10 C1 H1 119.7
C1 C2 C3 120.72(7)
C1 C2 H2 119.6
C3 C2 H2 119.6
C4 C3 C2 122.27(7)
C4 C3 C8 118.74(7)
C2 C3 C8 118.99(7)
C5 C4 C3 120.70(8)
C5 C4 H4 119.6
C3 C4 H4 119.6
C4 C5 C6 120.48(8)
C4 C5 H5 119.8
C6 C5 H5 119.8
C7 C6 C5 120.36(8)
C7 C6 H6 119.8
C5 C6 H6 119.8
C6 C7 C8 120.43(8)
C6 C7 H7 119.8
C8 C7 H7 119.8
C9 C8 C7 121.50(7)
C9 C8 C3 119.23(7)
C7 C8 C3 119.27(7)
C10 C9 C8 120.53(7)
C10 C9 H9 119.7
C8 C9 H9 119.7
C9 C10 C1 119.94(7)
C9 C10 C11 121.88(7)
C1 C10 C11 118.17(7)
N1 C11 C10 122.68(7)
N1 C11 C12 112.10(7)
C10 C11 C12 125.22(7)
O1 C12 N2 126.93(7)
O1 C12 C11 129.32(7)
N2 C12 C11 103.75(6)
N2 C13 H13A 109.5
N2 C13 H13B 109.5
H13A C13 H13B 109.5
N2 C13 H13C 109.5
H13A C13 H13C 109.5
H13B C13 H13C 109.5
N2 C14 N1 104.80(6)
N2 C14 C19 111.09(7)
N1 C14 C19 108.72(6)
N2 C14 C15 110.44(7)
N1 C14 C15 107.42(6)
C19 C14 C15 113.88(6)
C16 C15 C14 122.37(8)
C16 C15 H15 118.8
C14 C15 H15 118.8
C15 C16 C17 121.81(8)
C15 C16 H16 119.1
C17 C16 H16 119.1
O2 C17 C16 120.89(9)
O2 C17 C18 121.98(9)
C16 C17 C18 117.13(7)
C19 C18 C17 121.42(8)
C19 C18 H18 119.3
C17 C18 H18 119.3
C18 C19 C14 122.54(8)
C18 C19 H19 118.7
C14 C19 H19 118.7
C11 N1 C14 108.07(6)
C12 N2 C13 125.03(7)
C12 N2 C14 111.17(6)
C13 N2 C14 123.79(7)

loop_
_geom_bond_atom_site_label_1
_geom_bond_atom_site_label_2
_geom_bond_distance
C1 C2 1.3669(11)
C1 C10 1.4200(11)
C1 H1 0.9500
C2 C3 1.4205(11)
C2 H2 0.9500
C3 C4 1.4170(11)
C3 C8 1.4233(11)
C4 C5 1.3724(12)
C4 H4 0.9500
C5 C6 1.4105(13)
C5 H5 0.9500
C6 C7 1.3703(12)
C6 H6 0.9500
C7 C8 1.4208(11)
C7 H7 0.9500
C8 C9 1.4183(11)
C9 C10 1.3802(10)
C9 H9 0.9500
C10 C11 1.4604(11)
C11 N1 1.2913(10)
C11 C12 1.5087(11)
C12 O1 1.2282(9)
C12 N2 1.3506(10)
C13 N2 1.4476(11)
C13 H13A 0.9800
C13 H13B 0.9800
C13 H13C 0.9800
C14 N2 1.4550(10)
C14 N1 1.4716(10)
C14 C19 1.5070(12)
C14 C15 1.5075(11)
C15 C16 1.3323(12)
C15 H15 0.9500
C16 C17 1.4663(13)
C16 H16 0.9500
C17 O2 1.2264(10)
C17 C18 1.4734(13)
C18 C19 1.3338(11)
C18 H18 0.9500
C19 H19 0.9500

loop_
_cod_related_entry_id
_cod_related_entry_database
_cod_related_entry_code
1 ChemSpider 30660110
